data_1573418
loop_
_publ_author_name
'Joshi, Hemant'
'Singh, Sohan'
'Mahala, Suman'
'Bhuvanesh, Nattamai'

_publ_section_title
;
 Pd(II) NCSe-Pincer Complexes for Regioselective Cross-Dehydrogenative
 Coupling of Arylthiophenes with Hetero(arenes)
;
_journal_name_full 'Catalysis Science &amp; Technology'
_journal_paper_doi 10.1039/D4CY01198H
_journal_year 2025
_chemical_formula_moiety 'C24 H26 Cl N O Pd Se'
_chemical_formula_sum 'C24 H26 Cl N O Pd Se'
_chemical_formula_weight 565.27
_space_group_crystal_system monoclinic
_space_group_IT_number 14
_space_group_name_Hall '-P 2ybc'
_space_group_name_H-M_alt 'P 1 21/c 1'
_atom_sites_solution_hydrogens geom
_atom_sites_solution_primary dual
_audit_creation_date 2022-04-13
_audit_creation_method
;
Olex2 1.5
(compiled 2022.04.07 svn.rca3783a0 for OlexSys, GUI svn.r6498)
;
_audit_update_record
;
2024-10-07 deposited with the CCDC.	2024-12-06 downloaded from the CCDC.
;
_cell_angle_alpha 90
_cell_angle_beta 92.371(3)
_cell_angle_gamma 90
_cell_formula_units_Z 4
_cell_length_a 6.7272(5)
_cell_length_b 20.8455(15)
_cell_length_c 15.5747(11)
_cell_measurement_reflns_used 9881
_cell_measurement_temperature 110.00
_cell_measurement_theta_max 70.121
_cell_measurement_theta_min 3.545
_cell_volume 2182.2(3)
_computing_cell_refinement 'SAINT V8.38A (Bruker, 2018)'
_computing_data_reduction 'SAINT V8.38A (Bruker, 2018)'
_computing_molecular_graphics 'Olex2 1.5 (Dolomanov et al., 2009)'
_computing_publication_material 'Olex2 1.5 (Dolomanov et al., 2009)'
_computing_structure_refinement 'XL  (Sheldrick, 2008)'
_computing_structure_solution 'SHELXT 2018/2 (Sheldrick, 2018)'
_diffrn_ambient_temperature 110.00
_diffrn_measured_fraction_theta_full 0.999
_diffrn_measured_fraction_theta_max 0.998
_diffrn_measurement_device_type 'Bruker Venture (PHOTON III)'
_diffrn_measurement_method '\f and \w scans'
_diffrn_radiation_type CuK\a
_diffrn_radiation_wavelength 1.54178
_diffrn_reflns_av_R_equivalents 0.0481
_diffrn_reflns_av_unetI/netI 0.0195
_diffrn_reflns_Laue_measured_fraction_full 0.999
_diffrn_reflns_Laue_measured_fraction_max 0.998
_diffrn_reflns_limit_h_max 8
_diffrn_reflns_limit_h_min -8
_diffrn_reflns_limit_k_max 25
_diffrn_reflns_limit_k_min -25
_diffrn_reflns_limit_l_max 17
_diffrn_reflns_limit_l_min -18
_diffrn_reflns_number 53876
_diffrn_reflns_point_group_measured_fraction_full 0.999
_diffrn_reflns_point_group_measured_fraction_max 0.998
_diffrn_reflns_theta_full 67.679
_diffrn_reflns_theta_max 70.247
_diffrn_reflns_theta_min 3.544
_diffrn_source_current 1.0
_diffrn_source_power 0.05
_diffrn_source_voltage 50.0
_diffrn_standards_number 0
_exptl_absorpt_coefficient_mu 10.007
_exptl_absorpt_correction_T_max 0.4684
_exptl_absorpt_correction_T_min 0.3162
_exptl_absorpt_correction_type multi-scan
_exptl_absorpt_process_details
;
SADABS-2016/2 (Bruker,2016/2) was used for absorption correction.
wR2(int) was 0.1042 before and 0.0652 after correction.
The Ratio of minimum to maximum transmission is 0.6751.
The \l/2 correction factor is Not present.
;
_exptl_crystal_colour colourless
_exptl_crystal_colour_primary colourless
_exptl_crystal_density_diffrn 1.721
_exptl_crystal_description block
_exptl_crystal_F_000 1128
_exptl_crystal_size_max 0.107
_exptl_crystal_size_mid 0.062
_exptl_crystal_size_min 0.041
_refine_diff_density_max 0.505
_refine_diff_density_min -0.338
_refine_diff_density_rms 0.074
_refine_ls_extinction_method none
_refine_ls_goodness_of_fit_ref 1.170
_refine_ls_hydrogen_treatment constr
_refine_ls_matrix_type full
_refine_ls_number_parameters 262
_refine_ls_number_reflns 4150
_refine_ls_number_restraints 0
_refine_ls_restrained_S_all 1.170
_refine_ls_R_factor_all 0.0212
_refine_ls_R_factor_gt 0.0210
_refine_ls_shift/su_max 0.003
_refine_ls_shift/su_mean 0.000
_refine_ls_structure_factor_coef Fsqd
_refine_ls_weighting_details 'w=1/[\s^2^(Fo^2^)+(0.0143P)^2^+2.7812P] where P=(Fo^2^+2Fc^2^)/3'
_refine_ls_weighting_scheme calc
_refine_ls_wR_factor_gt 0.0512
_refine_ls_wR_factor_ref 0.0513
_reflns_Friedel_coverage 0.000
_reflns_number_gt 4113
_reflns_number_total 4150
_reflns_threshold_expression 'I > 2\s(I)'
_cod_data_source_file d4cy01198h2.cif
_cod_data_source_block hjss116
_cod_database_code 1573418
_shelx_shelxl_version_number 2018/3
_shelx_space_group_comment
;
The symmetry employed for this shelxl refinement is uniquely defined
by the following loop, which should always be used as a source of
symmetry information in preference to the above space-group names.
They are only intended as comments.
;
_shelx_estimated_absorpt_t_max 0.684
_shelx_estimated_absorpt_t_min 0.414
_olex2_refinement_description
;
1. Fixed Uiso
 At 1.2 times of:
  All C(H) groups, All C(H,H) groups
2.a Ternary CH refined with riding coordinates:
 C3(H3), C5(H5), C8(H8)
2.b Secondary CH2 refined with riding coordinates:
 C2(H2A,H2B), C4(H4A,H4B), C6(H6A,H6B), C7(H7A,H7B), C9(H9A,H9B), C10(H10A,
 H10B), C18(H18A,H18B)
2.c Aromatic/amide H refined with riding coordinates:
 C11(H11), C13(H13), C14(H14), C15(H15), C20(H20), C21(H21), C22(H22),
 C23(H23), C24(H24)
;
_olex2_submission_special_instructions 'No special instructions were received'

loop_
_space_group_symop_operation_xyz
'x, y, z'
'-x, y+1/2, -z+1/2'
'-x, -y, -z'
'x, -y-1/2, z-1/2'

loop_
_atom_site_label
_atom_site_type_symbol
_atom_site_fract_x
_atom_site_fract_y
_atom_site_fract_z
_atom_site_U_iso_or_equiv
_atom_site_adp_type
_atom_site_occupancy
_atom_site_site_symmetry_order
_atom_site_calc_flag
_atom_site_refinement_flags_posn
_atom_site_refinement_flags_adp
_atom_site_refinement_flags_occupancy
_atom_site_disorder_assembly
_atom_site_disorder_group
Pd1 Pd 0.36931(2) 0.70909(2) 0.56344(2) 0.01384(6) Uani 1 1 d . . . . .
Se1 Se 0.24074(3) 0.64546(2) 0.67423(2) 0.01641(7) Uani 1 1 d . . . . .
Cl1 Cl 0.59992(8) 0.74207(3) 0.67790(3) 0.02399(12) Uani 1 1 d . . . . .
O1 O 0.0059(2) 0.58525(8) 0.54250(10) 0.0214(3) Uani 1 1 d . . . . .
N1 N 0.4515(3) 0.76790(8) 0.46088(11) 0.0149(4) Uani 1 1 d . . . . .
C1 C 0.6044(3) 0.81920(10) 0.46303(14) 0.0148(4) Uani 1 1 d . . . . .
C2 C 0.8061(3) 0.78776(10) 0.48664(15) 0.0175(4) Uani 1 1 d . . . . .
H2A H 0.797310 0.763750 0.541192 0.021 Uiso 1 1 calc R U . . .
H2B H 0.840985 0.757068 0.441136 0.021 Uiso 1 1 calc R U . . .
C3 C 0.9679(3) 0.83947(11) 0.49644(15) 0.0200(5) Uani 1 1 d . . . . .
H3 H 1.098137 0.818869 0.513041 0.024 Uiso 1 1 calc R U . . .
C4 C 0.9112(4) 0.88676(11) 0.56649(15) 0.0219(5) Uani 1 1 d . . . . .
H4A H 1.017125 0.919402 0.574830 0.026 Uiso 1 1 calc R U . . .
H4B H 0.897835 0.863619 0.621456 0.026 Uiso 1 1 calc R U . . .
C5 C 0.7134(4) 0.91984(11) 0.54061(15) 0.0200(5) Uani 1 1 d . . . . .
H5 H 0.678934 0.951451 0.585945 0.024 Uiso 1 1 calc R U . . .
C6 C 0.5486(3) 0.86882(10) 0.53150(14) 0.0173(4) Uani 1 1 d . . . . .
H6A H 0.420601 0.889517 0.514270 0.021 Uiso 1 1 calc R U . . .
H6B H 0.532666 0.847098 0.587328 0.021 Uiso 1 1 calc R U . . .
C7 C 0.9855(3) 0.87502(12) 0.41081(15) 0.0224(5) Uani 1 1 d . . . . .
H7A H 1.023597 0.844528 0.365619 0.027 Uiso 1 1 calc R U . . .
H7B H 1.089848 0.908410 0.416665 0.027 Uiso 1 1 calc R U . . .
C8 C 0.7847(3) 0.90618(11) 0.38542(15) 0.0196(5) Uani 1 1 d . . . . .
H8 H 0.795201 0.928825 0.329192 0.024 Uiso 1 1 calc R U . . .
C9 C 0.6228(3) 0.85440(10) 0.37686(14) 0.0172(4) Uani 1 1 d . . . . .
H9A H 0.656989 0.823328 0.331733 0.021 Uiso 1 1 calc R U . . .
H9B H 0.493821 0.874493 0.359683 0.021 Uiso 1 1 calc R U . . .
C10 C 0.7312(4) 0.95470(11) 0.45460(15) 0.0215(5) Uani 1 1 d . . . . .
H10A H 0.603554 0.975878 0.438153 0.026 Uiso 1 1 calc R U . . .
H10B H 0.835600 0.988097 0.460085 0.026 Uiso 1 1 calc R U . . .
C11 C 0.3514(3) 0.75482(10) 0.39103(14) 0.0164(4) Uani 1 1 d . . . . .
H11 H 0.377222 0.776760 0.339195 0.020 Uiso 1 1 calc R U . . .
C12 C 0.1985(3) 0.70600(10) 0.39281(15) 0.0170(4) Uani 1 1 d . . . . .
C13 C 0.0782(4) 0.69231(11) 0.32009(15) 0.0217(5) Uani 1 1 d . . . . .
H13 H 0.095714 0.714787 0.267879 0.026 Uiso 1 1 calc R U . . .
C14 C -0.0678(4) 0.64528(12) 0.32496(16) 0.0243(5) Uani 1 1 d . . . . .
H14 H -0.153987 0.636207 0.276625 0.029 Uiso 1 1 calc R U . . .
C15 C -0.0859(4) 0.61199(11) 0.40084(16) 0.0234(5) Uani 1 1 d . . . . .
H15 H -0.182770 0.578994 0.403913 0.028 Uiso 1 1 calc R U . . .
C16 C 0.0361(3) 0.62608(11) 0.47329(15) 0.0187(4) Uani 1 1 d . . . . .
C17 C 0.1783(3) 0.67441(10) 0.47267(14) 0.0162(4) Uani 1 1 d . . . . .
C18 C -0.0125(3) 0.61345(12) 0.62299(15) 0.0216(5) Uani 1 1 d . . . . .
H18A H -0.068589 0.581524 0.662329 0.026 Uiso 1 1 calc R U . . .
H18B H -0.107578 0.649596 0.617432 0.026 Uiso 1 1 calc R U . . .
C19 C 0.3864(3) 0.56599(10) 0.67145(14) 0.0177(4) Uani 1 1 d . . . . .
C20 C 0.3649(4) 0.52227(11) 0.73762(15) 0.0216(5) Uani 1 1 d . . . . .
H20 H 0.276956 0.531098 0.782316 0.026 Uiso 1 1 calc R U . . .
C21 C 0.4732(4) 0.46537(11) 0.73793(16) 0.0255(5) Uani 1 1 d . . . . .
H21 H 0.459378 0.435217 0.783029 0.031 Uiso 1 1 calc R U . . .
C22 C 0.6012(4) 0.45263(11) 0.67255(16) 0.0247(5) Uani 1 1 d . . . . .
H22 H 0.675378 0.413833 0.673006 0.030 Uiso 1 1 calc R U . . .
C23 C 0.6211(4) 0.49640(12) 0.60660(16) 0.0253(5) Uani 1 1 d . . . . .
H23 H 0.708211 0.487319 0.561685 0.030 Uiso 1 1 calc R U . . .
C24 C 0.5145(4) 0.55356(11) 0.60564(15) 0.0218(5) Uani 1 1 d . . . . .
H24 H 0.528889 0.583715 0.560599 0.026 Uiso 1 1 calc R U . . .

loop_
_atom_site_aniso_label
_atom_site_aniso_U_11
_atom_site_aniso_U_22
_atom_site_aniso_U_33
_atom_site_aniso_U_23
_atom_site_aniso_U_13
_atom_site_aniso_U_12
Pd1 0.01507(9) 0.01179(9) 0.01469(9) 0.00072(5) 0.00095(6) -0.00100(5)
Se1 0.01950(12) 0.01402(12) 0.01590(12) 0.00049(8) 0.00313(9) -0.00126(8)
Cl1 0.0277(3) 0.0269(3) 0.0170(2) 0.0042(2) -0.0032(2) -0.0105(2)
O1 0.0252(8) 0.0181(8) 0.0208(8) 0.0027(6) -0.0005(6) -0.0059(6)
N1 0.0161(9) 0.0107(8) 0.0180(9) 0.0003(7) 0.0023(7) 0.0016(7)
C1 0.0166(10) 0.0114(10) 0.0165(10) 0.0008(8) 0.0024(8) -0.0005(8)
C2 0.0174(11) 0.0146(10) 0.0206(11) 0.0012(8) 0.0027(9) 0.0012(8)
C3 0.0142(10) 0.0207(11) 0.0252(12) 0.0048(9) 0.0018(9) -0.0002(9)
C4 0.0222(12) 0.0209(11) 0.0225(12) 0.0018(9) -0.0012(9) -0.0065(9)
C5 0.0253(12) 0.0146(10) 0.0203(11) -0.0030(8) 0.0031(9) -0.0029(9)
C6 0.0181(11) 0.0142(10) 0.0198(11) -0.0008(8) 0.0036(8) 0.0010(8)
C7 0.0187(11) 0.0240(12) 0.0249(12) 0.0039(9) 0.0067(9) -0.0035(9)
C8 0.0223(11) 0.0179(11) 0.0188(11) 0.0045(9) 0.0035(9) -0.0022(9)
C9 0.0203(11) 0.0144(10) 0.0169(11) 0.0012(8) 0.0013(8) -0.0012(8)
C10 0.0249(12) 0.0125(10) 0.0272(12) 0.0020(9) 0.0019(9) -0.0031(9)
C11 0.0188(10) 0.0136(10) 0.0171(10) 0.0011(8) 0.0032(8) 0.0031(8)
C12 0.0179(11) 0.0134(10) 0.0197(11) -0.0014(8) 0.0014(9) 0.0013(8)
C13 0.0251(12) 0.0210(11) 0.0189(11) 0.0011(9) -0.0006(9) -0.0012(9)
C14 0.0244(12) 0.0275(13) 0.0205(12) -0.0030(9) -0.0059(9) -0.0051(10)
C15 0.0233(12) 0.0201(11) 0.0266(12) -0.0010(9) -0.0013(9) -0.0061(9)
C16 0.0186(11) 0.0167(11) 0.0209(11) 0.0015(9) 0.0020(9) 0.0013(9)
C17 0.0167(10) 0.0138(10) 0.0183(10) -0.0014(8) 0.0013(8) 0.0019(8)
C18 0.0165(11) 0.0254(12) 0.0231(12) 0.0019(9) 0.0033(9) -0.0037(9)
C19 0.0197(11) 0.0136(10) 0.0196(11) -0.0004(8) -0.0018(8) -0.0018(8)
C20 0.0284(12) 0.0186(11) 0.0178(11) -0.0005(9) 0.0018(9) -0.0046(9)
C21 0.0350(14) 0.0171(11) 0.0240(12) 0.0039(9) -0.0028(10) -0.0031(10)
C22 0.0255(12) 0.0159(11) 0.0324(13) -0.0007(9) -0.0026(10) 0.0002(9)
C23 0.0241(12) 0.0217(12) 0.0306(13) -0.0015(10) 0.0067(10) 0.0004(10)
C24 0.0212(11) 0.0200(11) 0.0245(12) 0.0025(9) 0.0049(9) -0.0008(9)

loop_
_atom_type_symbol
_atom_type_description
_atom_type_scat_dispersion_real
_atom_type_scat_dispersion_imag
_atom_type_scat_source
C C 0.0181 0.0091 'International Tables Vol C Tables 4.2.6.8 and 6.1.1.4'
H H 0.0000 0.0000 'International Tables Vol C Tables 4.2.6.8 and 6.1.1.4'
Cl Cl 0.3639 0.7018 'International Tables Vol C Tables 4.2.6.8 and 6.1.1.4'
N N 0.0311 0.0180 'International Tables Vol C Tables 4.2.6.8 and 6.1.1.4'
O O 0.0492 0.0322 'International Tables Vol C Tables 4.2.6.8 and 6.1.1.4'
Pd Pd 0.1215 3.9337 'International Tables Vol C Tables 4.2.6.8 and 6.1.1.4'
Se Se -0.7943 1.1372 'International Tables Vol C Tables 4.2.6.8 and 6.1.1.4'

loop_
_geom_angle_atom_site_label_1
_geom_angle_atom_site_label_2
_geom_angle_atom_site_label_3
_geom_angle
_geom_angle_site_symmetry_1
_geom_angle_site_symmetry_3
_geom_angle_publ_flag
Se1 Pd1 Cl1 82.206(15) . . ?
N1 Pd1 Se1 173.81(5) . . ?
N1 Pd1 Cl1 102.32(5) . . ?
C17 Pd1 Se1 93.96(6) . . ?
C17 Pd1 Cl1 175.26(6) . . ?
C17 Pd1 N1 81.71(8) . . ?
C18 Se1 Pd1 103.33(7) . . ?
C19 Se1 Pd1 105.29(7) . . ?
C19 Se1 C18 97.59(10) . . ?
C18 O1 C16 117.29(17) . . ?
C1 N1 Pd1 127.33(13) . . ?
C11 N1 Pd1 111.95(15) . . ?
C11 N1 C1 120.72(18) . . ?
N1 C1 C2 107.59(17) . . ?
N1 C1 C6 108.07(17) . . ?
N1 C1 C9 113.86(17) . . ?
C2 C1 C6 110.99(18) . . ?
C2 C1 C9 108.07(18) . . ?
C9 C1 C6 108.28(17) . . ?
C1 C2 H2A 109.7 . . ?
C1 C2 H2B 109.7 . . ?
H2A C2 H2B 108.2 . . ?
C3 C2 C1 109.83(17) . . ?
C3 C2 H2A 109.7 . . ?
C3 C2 H2B 109.7 . . ?
C2 C3 H3 109.5 . . ?
C4 C3 C2 109.06(18) . . ?
C4 C3 H3 109.5 . . ?
C4 C3 C7 109.81(19) . . ?
C7 C3 C2 109.42(19) . . ?
C7 C3 H3 109.5 . . ?
C3 C4 H4A 109.7 . . ?
C3 C4 H4B 109.7 . . ?
C3 C4 C5 109.91(19) . . ?
H4A C4 H4B 108.2 . . ?
C5 C4 H4A 109.7 . . ?
C5 C4 H4B 109.7 . . ?
C4 C5 H5 109.5 . . ?
C4 C5 C6 109.06(18) . . ?
C6 C5 H5 109.5 . . ?
C10 C5 C4 110.08(19) . . ?
C10 C5 H5 109.5 . . ?
C10 C5 C6 109.23(19) . . ?
C1 C6 H6A 109.8 . . ?
C1 C6 H6B 109.8 . . ?
C5 C6 C1 109.37(18) . . ?
C5 C6 H6A 109.8 . . ?
C5 C6 H6B 109.8 . . ?
H6A C6 H6B 108.2 . . ?
C3 C7 H7A 109.8 . . ?
C3 C7 H7B 109.8 . . ?
C3 C7 C8 109.23(18) . . ?
H7A C7 H7B 108.3 . . ?
C8 C7 H7A 109.8 . . ?
C8 C7 H7B 109.8 . . ?
C7 C8 H8 109.4 . . ?
C9 C8 C7 109.78(18) . . ?
C9 C8 H8 109.4 . . ?
C10 C8 C7 109.13(19) . . ?
C10 C8 H8 109.4 . . ?
C10 C8 C9 109.82(18) . . ?
C1 C9 H9A 109.7 . . ?
C1 C9 H9B 109.7 . . ?
C8 C9 C1 109.97(18) . . ?
C8 C9 H9A 109.7 . . ?
C8 C9 H9B 109.7 . . ?
H9A C9 H9B 108.2 . . ?
C5 C10 H10A 109.8 . . ?
C5 C10 H10B 109.8 . . ?
C8 C10 C5 109.33(18) . . ?
C8 C10 H10A 109.8 . . ?
C8 C10 H10B 109.8 . . ?
H10A C10 H10B 108.3 . . ?
N1 C11 H11 120.6 . . ?
N1 C11 C12 118.7(2) . . ?
C12 C11 H11 120.6 . . ?
C13 C12 C11 121.1(2) . . ?
C13 C12 C17 123.0(2) . . ?
C17 C12 C11 115.9(2) . . ?
C12 C13 H13 120.4 . . ?
C14 C13 C12 119.1(2) . . ?
C14 C13 H13 120.4 . . ?
C13 C14 H14 120.4 . . ?
C15 C14 C13 119.2(2) . . ?
C15 C14 H14 120.4 . . ?
C14 C15 H15 119.5 . . ?
C14 C15 C16 121.0(2) . . ?
C16 C15 H15 119.5 . . ?
O1 C16 C15 113.3(2) . . ?
C17 C16 O1 124.7(2) . . ?
C17 C16 C15 121.9(2) . . ?
C12 C17 Pd1 111.66(16) . . ?
C16 C17 Pd1 132.66(17) . . ?
C16 C17 C12 115.7(2) . . ?
Se1 C18 H18A 108.8 . . ?
Se1 C18 H18B 108.8 . . ?
O1 C18 Se1 113.61(15) . . ?
O1 C18 H18A 108.8 . . ?
O1 C18 H18B 108.8 . . ?
H18A C18 H18B 107.7 . . ?
C20 C19 Se1 118.63(17) . . ?
C20 C19 C24 120.8(2) . . ?
C24 C19 Se1 120.55(17) . . ?
C19 C20 H20 120.3 . . ?
C19 C20 C21 119.4(2) . . ?
C21 C20 H20 120.3 . . ?
C20 C21 H21 119.9 . . ?
C22 C21 C20 120.1(2) . . ?
C22 C21 H21 119.9 . . ?
C21 C22 H22 120.0 . . ?
C23 C22 C21 120.0(2) . . ?
C23 C22 H22 120.0 . . ?
C22 C23 H23 119.8 . . ?
C22 C23 C24 120.5(2) . . ?
C24 C23 H23 119.8 . . ?
C19 C24 C23 119.1(2) . . ?
C19 C24 H24 120.4 . . ?
C23 C24 H24 120.4 . . ?

loop_
_geom_bond_atom_site_label_1
_geom_bond_atom_site_label_2
_geom_bond_distance
_geom_bond_site_symmetry_2
_geom_bond_publ_flag
Pd1 Se1 2.3682(3) . ?
Pd1 Cl1 2.4142(6) . ?
Pd1 N1 2.1057(18) . ?
Pd1 C17 2.005(2) . ?
Se1 C18 1.967(2) . ?
Se1 C19 1.926(2) . ?
O1 C16 1.395(3) . ?
O1 C18 1.395(3) . ?
N1 C1 1.483(3) . ?
N1 C11 1.285(3) . ?
C1 C2 1.538(3) . ?
C1 C6 1.543(3) . ?
C1 C9 1.539(3) . ?
C2 H2A 0.9900 . ?
C2 H2B 0.9900 . ?
C2 C3 1.535(3) . ?
C3 H3 1.0000 . ?
C3 C4 1.530(3) . ?
C3 C7 1.535(3) . ?
C4 H4A 0.9900 . ?
C4 H4B 0.9900 . ?
C4 C5 1.538(3) . ?
C5 H5 1.0000 . ?
C5 C6 1.539(3) . ?
C5 C10 1.533(3) . ?
C6 H6A 0.9900 . ?
C6 H6B 0.9900 . ?
C7 H7A 0.9900 . ?
C7 H7B 0.9900 . ?
C7 C8 1.536(3) . ?
C8 H8 1.0000 . ?
C8 C9 1.535(3) . ?
C8 C10 1.531(3) . ?
C9 H9A 0.9900 . ?
C9 H9B 0.9900 . ?
C10 H10A 0.9900 . ?
C10 H10B 0.9900 . ?
C11 H11 0.9500 . ?
C11 C12 1.448(3) . ?
C12 C13 1.394(3) . ?
C12 C17 1.419(3) . ?
C13 H13 0.9500 . ?
C13 C14 1.392(3) . ?
C14 H14 0.9500 . ?
C14 C15 1.380(3) . ?
C15 H15 0.9500 . ?
C15 C16 1.399(3) . ?
C16 C17 1.390(3) . ?
C18 H18A 0.9900 . ?
C18 H18B 0.9900 . ?
C19 C20 1.388(3) . ?
C19 C24 1.390(3) . ?
C20 H20 0.9500 . ?
C20 C21 1.392(3) . ?
C21 H21 0.9500 . ?
C21 C22 1.386(4) . ?
C22 H22 0.9500 . ?
C22 C23 1.385(4) . ?
C23 H23 0.9500 . ?
C23 C24 1.391(3) . ?
C24 H24 0.9500 . ?

loop_
_geom_torsion_atom_site_label_1
_geom_torsion_atom_site_label_2
_geom_torsion_atom_site_label_3
_geom_torsion_atom_site_label_4
_geom_torsion
_geom_torsion_site_symmetry_1
_geom_torsion_site_symmetry_2
_geom_torsion_site_symmetry_3
_geom_torsion_site_symmetry_4
_geom_torsion_publ_flag
Pd1 N1 C1 C2 62.0(2) . . . . ?
Pd1 N1 C1 C6 -57.9(2) . . . . ?
Pd1 N1 C1 C9 -178.28(14) . . . . ?
Pd1 N1 C11 C12 2.4(2) . . . . ?
Se1 C19 C20 C21 -178.24(18) . . . . ?
Se1 C19 C24 C23 178.47(18) . . . . ?
O1 C16 C17 Pd1 -5.4(4) . . . . ?
O1 C16 C17 C12 173.6(2) . . . . ?
N1 C1 C2 C3 -175.78(17) . . . . ?
N1 C1 C6 C5 175.40(17) . . . . ?
N1 C1 C9 C8 -179.76(17) . . . . ?
N1 C11 C12 C13 176.5(2) . . . . ?
N1 C11 C12 C17 -2.6(3) . . . . ?
C1 N1 C11 C12 -177.69(18) . . . . ?
C1 C2 C3 C4 59.0(2) . . . . ?
C1 C2 C3 C7 -61.2(2) . . . . ?
C2 C1 C6 C5 57.6(2) . . . . ?
C2 C1 C9 C8 -60.3(2) . . . . ?
C2 C3 C4 C5 -61.4(2) . . . . ?
C2 C3 C7 C8 59.6(2) . . . . ?
C3 C4 C5 C6 61.6(2) . . . . ?
C3 C4 C5 C10 -58.2(2) . . . . ?
C3 C7 C8 C9 -59.2(2) . . . . ?
C3 C7 C8 C10 61.2(2) . . . . ?
C4 C3 C7 C8 -60.1(2) . . . . ?
C4 C5 C6 C1 -58.9(2) . . . . ?
C4 C5 C10 C8 59.4(2) . . . . ?
C6 C1 C2 C3 -57.7(2) . . . . ?
C6 C1 C9 C8 60.0(2) . . . . ?
C6 C5 C10 C8 -60.3(2) . . . . ?
C7 C3 C4 C5 58.4(2) . . . . ?
C7 C8 C9 C1 60.1(2) . . . . ?
C7 C8 C10 C5 -60.9(2) . . . . ?
C9 C1 C2 C3 60.9(2) . . . . ?
C9 C1 C6 C5 -60.8(2) . . . . ?
C9 C8 C10 C5 59.5(2) . . . . ?
C10 C5 C6 C1 61.5(2) . . . . ?
C10 C8 C9 C1 -59.9(2) . . . . ?
C11 N1 C1 C2 -117.9(2) . . . . ?
C11 N1 C1 C6 122.1(2) . . . . ?
C11 N1 C1 C9 1.8(3) . . . . ?
C11 C12 C13 C14 -179.6(2) . . . . ?
C11 C12 C17 Pd1 1.4(2) . . . . ?
C11 C12 C17 C16 -177.87(19) . . . . ?
C12 C13 C14 C15 -2.0(4) . . . . ?
C13 C12 C17 Pd1 -177.73(18) . . . . ?
C13 C12 C17 C16 3.0(3) . . . . ?
C13 C14 C15 C16 1.9(4) . . . . ?
C14 C15 C16 O1 -176.3(2) . . . . ?
C14 C15 C16 C17 0.8(4) . . . . ?
C15 C16 C17 Pd1 177.79(18) . . . . ?
C15 C16 C17 C12 -3.2(3) . . . . ?
C16 O1 C18 Se1 -73.7(2) . . . . ?
C17 C12 C13 C14 -0.5(4) . . . . ?
C18 O1 C16 C15 -133.5(2) . . . . ?
C18 O1 C16 C17 49.5(3) . . . . ?
C19 C20 C21 C22 -0.1(4) . . . . ?
C20 C19 C24 C23 0.2(4) . . . . ?
C20 C21 C22 C23 -0.2(4) . . . . ?
C21 C22 C23 C24 0.5(4) . . . . ?
C22 C23 C24 C19 -0.5(4) . . . . ?
C24 C19 C20 C21 0.1(3) . . . . ?
